data_4307935
loop_
_publ_author_name
'Stanislav Groysman'
'R. H. Holm'

_publ_contact_author_address
;
Department of Chemistry and Chemical Biology
Harvard University
12 Oxford Street
Cambridge, MA 02138
USA
;
_publ_contact_author_email holm@chemistry.harvard.edu
_publ_contact_author_fax '617 496-9289'
_publ_contact_author_name 'Richard H. Holm'
_publ_contact_author_phone '617 495-0853'
_publ_section_title
;
Synthesis and Structures of Bis(dithiolene)tungsten(IV,VI) Thiolate and
Selenolate Complexes: Approaches to the Active Sites of Molybdenum and
Tungsten Formate Dehydrogenases
;
_journal_name_full 'Inorganic Chemistry'
_journal_page_first 4090
_journal_page_last 4102
_journal_paper_doi 10.1021/ic062441a
_journal_volume 46
_journal_year 2007
_chemical_formula_sum 'C20 H41 N S4 Se W'
_chemical_formula_weight 686.59
_chemical_name_common (Et4N)[5]
_chemical_name_systematic
; 
 ? 
;
_space_group_IT_number 14
_symmetry_cell_setting monoclinic
_symmetry_space_group_name_Hall '-P 2yn'
_symmetry_space_group_name_H-M 'P 1 21/n 1'
_atom_sites_solution_hydrogens geom
_atom_sites_solution_primary direct
_atom_sites_solution_secondary difmap
_audit_creation_method SHELXL-97
_cell_angle_alpha 90.00
_cell_angle_beta 98.595(6)
_cell_angle_gamma 90.00
_cell_formula_units_Z 4
_cell_length_a 10.895(3)
_cell_length_b 22.103(6)
_cell_length_c 11.330(3)
_cell_measurement_temperature 193(2)
_cell_volume 2697.8(13)
_computing_cell_refinement 'SMART (Bruker, 2001)'
_computing_data_collection 'SMART (Bruker, 2001)'
_computing_data_reduction 'SAINT (Bruker, 2003)'
_computing_molecular_graphics 'SHELXTL (Bruker, 2000)'
_computing_publication_material 'SHELXTL (Bruker, 2000)'
_computing_structure_refinement 'SHELXL-97 (Sheldrick, 1997)'
_computing_structure_solution 'SHELXS-97 (Sheldrick, 1990)'
_diffrn_ambient_temperature 193(2)
_diffrn_measured_fraction_theta_full 0.980
_diffrn_measured_fraction_theta_max 0.980
_diffrn_measurement_device_type 'Bruker Smart APEX CCD'
_diffrn_measurement_method \w
_diffrn_radiation_monochromator graphite
_diffrn_radiation_source 'fine-focus sealed tube'
_diffrn_radiation_type MoK\a
_diffrn_radiation_wavelength 0.71073
_diffrn_reflns_av_R_equivalents 0.1443
_diffrn_reflns_av_sigmaI/netI 0.1852
_diffrn_reflns_limit_h_max 12
_diffrn_reflns_limit_h_min -12
_diffrn_reflns_limit_k_max 17
_diffrn_reflns_limit_k_min -26
_diffrn_reflns_limit_l_max 13
_diffrn_reflns_limit_l_min -12
_diffrn_reflns_number 12656
_diffrn_reflns_theta_full 25.00
_diffrn_reflns_theta_max 25.00
_diffrn_reflns_theta_min 1.84
_exptl_absorpt_coefficient_mu 5.947
_exptl_absorpt_correction_T_max 0.7553
_exptl_absorpt_correction_T_min 0.1995
_exptl_absorpt_correction_type multi-scan
_exptl_absorpt_process_details 'SADABS (Sheldrick, 2002)'
_exptl_crystal_colour orange
_exptl_crystal_density_diffrn 1.690
_exptl_crystal_density_method 'not measured'
_exptl_crystal_description plates
_exptl_crystal_F_000 1360
_exptl_crystal_size_max 0.40
_exptl_crystal_size_mid 0.20
_exptl_crystal_size_min 0.05
_refine_diff_density_max 2.411
_refine_diff_density_min -1.355
_refine_diff_density_rms 0.245
_refine_ls_extinction_method none
_refine_ls_goodness_of_fit_ref 0.992
_refine_ls_hydrogen_treatment constr
_refine_ls_matrix_type full
_refine_ls_number_parameters 255
_refine_ls_number_reflns 4652
_refine_ls_number_restraints 0
_refine_ls_restrained_S_all 0.992
_refine_ls_R_factor_all 0.1533
_refine_ls_R_factor_gt 0.0782
_refine_ls_shift/su_max 0.003
_refine_ls_shift/su_mean 0.000
_refine_ls_structure_factor_coef Fsqd
_refine_ls_weighting_details 'calc w=1/[\s^2^(Fo^2^)+(0.0570P)^2^+0.0000P] where P=(Fo^2^+2Fc^2^)/3'
_refine_ls_weighting_scheme calc
_refine_ls_wR_factor_gt 0.1411
_refine_ls_wR_factor_ref 0.1684
_reflns_number_gt 2579
_reflns_number_total 4652
_reflns_threshold_expression >2sigma(I)
_cod_data_source_file ic062441asi20070323_105048_05.cif
_cod_data_source_block stas10
_cod_original_cell_volume 2697.9(13)
_cod_database_code 4307935

loop_
_symmetry_equiv_pos_as_xyz
'x, y, z'
'-x+1/2, y+1/2, -z+1/2'
'-x, -y, -z'
'x-1/2, -y-1/2, z-1/2'

loop_
_atom_site_label
_atom_site_type_symbol
_atom_site_fract_x
_atom_site_fract_y
_atom_site_fract_z
_atom_site_U_iso_or_equiv
_atom_site_adp_type
_atom_site_occupancy
_atom_site_symmetry_multiplicity
_atom_site_calc_flag
_atom_site_refinement_flags
_atom_site_disorder_assembly
_atom_site_disorder_group
W1 W 0.54615(7) 0.16876(3) 0.76010(7) 0.0245(2) Uani 1 1 d . . .
Se1 Se 0.33791(17) 0.12711(8) 0.73474(18) 0.0337(5) Uani 1 1 d . . .
S2 S 0.5254(5) 0.2525(2) 0.6369(4) 0.0324(12) Uani 1 1 d . . .
S1 S 0.5599(5) 0.2424(2) 0.9068(4) 0.0314(11) Uani 1 1 d . . .
S3 S 0.6718(5) 0.1111(2) 0.8988(4) 0.0331(12) Uani 1 1 d . . .
S4 S 0.6616(4) 0.1242(2) 0.6283(4) 0.0324(11) Uani 1 1 d . . .
N1 N 0.4607(13) 0.2041(6) 0.2534(13) 0.026(3) Uani 1 1 d . . .
C2 C 0.3400(17) 0.0342(8) 0.7432(16) 0.031(5) Uani 1 1 d . . .
C3 C 0.7648(17) 0.0640(8) 0.8244(18) 0.037(5) Uani 1 1 d . . .
C4 C 0.7615(16) 0.0682(8) 0.7062(17) 0.030(4) Uani 1 1 d . . .
C5 C 0.4379(16) 0.1631(8) 0.1483(16) 0.036(5) Uani 1 1 d . . .
H5A H 0.4501 0.1210 0.1771 0.043 Uiso 1 1 calc R . .
H5B H 0.5018 0.1714 0.0968 0.043 Uiso 1 1 calc R . .
C6 C 0.5063(15) 0.3186(7) 0.7212(17) 0.028(4) Uani 1 1 d . . .
C7 C 0.5821(15) 0.1903(8) 0.3241(15) 0.031(5) Uani 1 1 d . . .
H7A H 0.5835 0.1470 0.3460 0.037 Uiso 1 1 calc R . .
H7B H 0.5902 0.2140 0.3991 0.037 Uiso 1 1 calc R . .
C8 C 0.5233(16) 0.3137(7) 0.8390(18) 0.034(5) Uani 1 1 d . . .
C9 C 0.451(2) 0.2685(8) 0.2063(17) 0.043(5) Uani 1 1 d . . .
H9A H 0.3639 0.2761 0.1691 0.051 Uiso 1 1 calc R . .
H9B H 0.5041 0.2728 0.1435 0.051 Uiso 1 1 calc R . .
C10 C 0.5115(17) 0.3656(8) 0.9256(17) 0.037(5) Uani 1 1 d . . .
H10A H 0.4898 0.4028 0.8804 0.056 Uiso 1 1 calc R . .
H10B H 0.5908 0.3711 0.9781 0.056 Uiso 1 1 calc R . .
H10C H 0.4465 0.3560 0.9738 0.056 Uiso 1 1 calc R . .
C12 C 0.4792(18) 0.3739(9) 0.6508(19) 0.048(6) Uani 1 1 d . . .
H12A H 0.5101 0.4091 0.6991 0.072 Uiso 1 1 calc R . .
H12B H 0.3893 0.3777 0.6269 0.072 Uiso 1 1 calc R . .
H12C H 0.5200 0.3721 0.5795 0.072 Uiso 1 1 calc R . .
C14 C 0.8355(19) 0.0306(9) 0.634(2) 0.057(7) Uani 1 1 d . . .
H14A H 0.9183 0.0483 0.6362 0.086 Uiso 1 1 calc R . .
H14B H 0.7938 0.0294 0.5507 0.086 Uiso 1 1 calc R . .
H14C H 0.8430 -0.0105 0.6659 0.086 Uiso 1 1 calc R . .
C16 C 0.2076(19) 0.0171(9) 0.708(2) 0.058(7) Uani 1 1 d . . .
H16A H 0.1822 -0.0098 0.7692 0.087 Uiso 1 1 calc R . .
H16B H 0.1972 -0.0037 0.6313 0.087 Uiso 1 1 calc R . .
H16C H 0.1560 0.0537 0.7021 0.087 Uiso 1 1 calc R . .
C17 C 0.4887(19) 0.3169(9) 0.3039(18) 0.051(6) Uani 1 1 d . . .
H17A H 0.4402 0.3112 0.3693 0.077 Uiso 1 1 calc R . .
H17B H 0.4726 0.3573 0.2696 0.077 Uiso 1 1 calc R . .
H17C H 0.5772 0.3128 0.3346 0.077 Uiso 1 1 calc R . .
C18 C 0.416(2) 0.0107(8) 0.650(2) 0.060(7) Uani 1 1 d . . .
H18A H 0.5031 0.0217 0.6732 0.090 Uiso 1 1 calc R . .
H18B H 0.3845 0.0288 0.5722 0.090 Uiso 1 1 calc R . .
H18C H 0.4081 -0.0334 0.6444 0.090 Uiso 1 1 calc R . .
C19 C 0.843(2) 0.0187(9) 0.900(2) 0.057(6) Uani 1 1 d . . .
H19A H 0.8083 -0.0219 0.8833 0.086 Uiso 1 1 calc R . .
H19B H 0.8429 0.0283 0.9846 0.086 Uiso 1 1 calc R . .
H19C H 0.9279 0.0200 0.8821 0.086 Uiso 1 1 calc R . .
C20 C 0.385(2) 0.0143(10) 0.8632(19) 0.066(7) Uani 1 1 d . . .
H20A H 0.3285 0.0278 0.9171 0.099 Uiso 1 1 calc R . .
H20B H 0.4680 0.0315 0.8891 0.099 Uiso 1 1 calc R . .
H20C H 0.3906 -0.0300 0.8649 0.099 Uiso 1 1 calc R . .
C21 C 0.3594(17) 0.1953(10) 0.3352(16) 0.043(6) Uani 1 1 d . . .
H21A H 0.3776 0.2229 0.4043 0.052 Uiso 1 1 calc R . .
H21B H 0.2781 0.2073 0.2901 0.052 Uiso 1 1 calc R . .
C22 C 0.3484(18) 0.1328(9) 0.3808(19) 0.048(6) Uani 1 1 d . . .
H22A H 0.3108 0.1066 0.3155 0.072 Uiso 1 1 calc R . .
H22B H 0.2961 0.1331 0.4441 0.072 Uiso 1 1 calc R . .
H22C H 0.4311 0.1174 0.4129 0.072 Uiso 1 1 calc R . .
C23 C 0.6939(18) 0.2035(9) 0.2631(19) 0.049(6) Uani 1 1 d . . .
H23A H 0.6873 0.1804 0.1885 0.073 Uiso 1 1 calc R . .
H23B H 0.7698 0.1916 0.3158 0.073 Uiso 1 1 calc R . .
H23C H 0.6970 0.2468 0.2456 0.073 Uiso 1 1 calc R . .
C24 C 0.3134(18) 0.1672(12) 0.0730(17) 0.064(7) Uani 1 1 d . . .
H24A H 0.2492 0.1551 0.1204 0.095 Uiso 1 1 calc R . .
H24B H 0.3109 0.1402 0.0041 0.095 Uiso 1 1 calc R . .
H24C H 0.2984 0.2089 0.0453 0.095 Uiso 1 1 calc R . .

loop_
_atom_site_aniso_label
_atom_site_aniso_U_11
_atom_site_aniso_U_22
_atom_site_aniso_U_33
_atom_site_aniso_U_23
_atom_site_aniso_U_13
_atom_site_aniso_U_12
W1 0.0278(4) 0.0221(3) 0.0233(4) 0.0007(4) 0.0025(3) -0.0006(4)
Se1 0.0299(11) 0.0302(10) 0.0406(13) -0.0001(10) 0.0039(9) -0.0011(8)
S2 0.042(3) 0.027(3) 0.027(3) -0.003(2) 0.003(2) 0.000(2)
S1 0.042(3) 0.029(3) 0.023(3) -0.001(2) 0.006(2) 0.000(2)
S3 0.040(3) 0.029(3) 0.030(3) 0.002(2) 0.004(2) 0.002(2)
S4 0.039(3) 0.033(3) 0.027(3) 0.001(2) 0.009(2) 0.002(2)
N1 0.022(8) 0.033(8) 0.024(9) -0.001(7) 0.004(7) 0.008(7)
C2 0.039(12) 0.028(10) 0.025(11) 0.012(9) -0.002(9) -0.012(8)
C3 0.037(12) 0.025(10) 0.048(14) 0.017(10) 0.005(10) 0.003(8)
C4 0.031(11) 0.025(10) 0.034(12) 0.003(9) 0.003(9) -0.006(8)
C5 0.035(11) 0.031(10) 0.045(12) -0.004(10) 0.020(9) 0.001(9)
C6 0.019(9) 0.028(11) 0.035(12) 0.007(9) -0.002(8) 0.002(7)
C7 0.026(11) 0.042(11) 0.023(11) 0.012(9) -0.001(8) 0.013(8)
C8 0.025(11) 0.024(11) 0.051(14) 0.003(9) 0.001(9) -0.005(7)
C9 0.052(14) 0.037(12) 0.038(14) 0.004(10) 0.000(11) 0.004(10)
C10 0.038(12) 0.023(10) 0.051(14) -0.002(10) 0.007(10) 0.001(8)
C12 0.039(13) 0.045(13) 0.059(15) 0.013(12) 0.008(11) -0.003(10)
C14 0.045(14) 0.050(13) 0.085(18) -0.035(13) 0.035(13) 0.014(10)
C16 0.055(15) 0.040(13) 0.088(19) -0.014(13) 0.042(14) -0.012(10)
C17 0.043(13) 0.061(15) 0.055(14) 0.006(12) 0.023(11) 0.017(10)
C18 0.080(18) 0.023(11) 0.087(18) -0.011(12) 0.043(15) 0.003(11)
C19 0.050(15) 0.050(14) 0.066(16) -0.009(13) -0.007(12) 0.016(11)
C20 0.075(18) 0.054(15) 0.064(16) 0.011(13) -0.007(14) -0.018(12)
C21 0.024(11) 0.089(17) 0.018(11) -0.002(11) 0.011(9) -0.002(10)
C22 0.039(13) 0.052(13) 0.062(16) -0.014(12) 0.034(12) -0.023(10)
C23 0.035(13) 0.047(13) 0.061(15) -0.003(12) -0.003(11) 0.013(10)
C24 0.037(13) 0.12(2) 0.036(13) -0.030(16) 0.009(10) 0.000(14)

loop_
_atom_type_symbol
_atom_type_description
_atom_type_scat_dispersion_real
_atom_type_scat_dispersion_imag
_atom_type_scat_source
C C 0.0033 0.0016 'International Tables Vol C Tables 4.2.6.8 and 6.1.1.4'
H H 0.0000 0.0000 'International Tables Vol C Tables 4.2.6.8 and 6.1.1.4'
N N 0.0061 0.0033 'International Tables Vol C Tables 4.2.6.8 and 6.1.1.4'
S S 0.1246 0.1234 'International Tables Vol C Tables 4.2.6.8 and 6.1.1.4'
Se Se -0.0929 2.2259 'International Tables Vol C Tables 4.2.6.8 and 6.1.1.4'
W W -0.8490 6.8722 'International Tables Vol C Tables 4.2.6.8 and 6.1.1.4'

loop_
_geom_angle_atom_site_label_1
_geom_angle_atom_site_label_2
_geom_angle_atom_site_label_3
_geom_angle
_geom_angle_site_symmetry_1
_geom_angle_site_symmetry_3
_geom_angle_publ_flag
S3 W1 S2 148.09(18) . . ?
S3 W1 S4 83.12(17) . . ?
S2 W1 S4 87.98(17) . . ?
S3 W1 S1 86.04(17) . . ?
S2 W1 S1 81.96(16) . . ?
S4 W1 S1 141.27(18) . . ?
S3 W1 Se1 108.69(13) . . ?
S2 W1 Se1 103.14(13) . . ?
S4 W1 Se1 110.57(13) . . ?
S1 W1 Se1 108.13(14) . . ?
C2 Se1 W1 111.7(5) . . ?
C6 S2 W1 110.1(6) . . ?
C8 S1 W1 109.1(7) . . ?
C3 S3 W1 109.1(6) . . ?
C4 S4 W1 109.0(6) . . ?
C7 N1 C5 109.8(13) . . ?
C7 N1 C9 113.4(14) . . ?
C5 N1 C9 107.2(13) . . ?
C7 N1 C21 108.0(14) . . ?
C5 N1 C21 110.6(14) . . ?
C9 N1 C21 107.8(14) . . ?
C20 C2 C16 110.7(17) . . ?
C20 C2 C18 113.8(18) . . ?
C16 C2 C18 109.5(16) . . ?
C20 C2 Se1 110.4(14) . . ?
C16 C2 Se1 103.8(13) . . ?
C18 C2 Se1 108.1(12) . . ?
C4 C3 C19 123.2(18) . . ?
C4 C3 S3 120.6(14) . . ?
C19 C3 S3 116.1(15) . . ?
C3 C4 C14 125.4(18) . . ?
C3 C4 S4 117.7(14) . . ?
C14 C4 S4 116.9(15) . . ?
N1 C5 C24 116.7(15) . . ?
C8 C6 C12 127.1(17) . . ?
C8 C6 S2 117.7(13) . . ?
C12 C6 S2 115.2(14) . . ?
N1 C7 C23 115.5(15) . . ?
C6 C8 C10 125.0(16) . . ?
C6 C8 S1 119.9(14) . . ?
C10 C8 S1 115.1(14) . . ?
N1 C9 C17 113.5(15) . . ?
C22 C21 N1 115.1(16) . . ?

loop_
_geom_bond_atom_site_label_1
_geom_bond_atom_site_label_2
_geom_bond_distance
_geom_bond_site_symmetry_2
_geom_bond_publ_flag
W1 S3 2.308(5) . ?
W1 S2 2.309(5) . ?
W1 S4 2.311(5) . ?
W1 S1 2.316(5) . ?
W1 Se1 2.425(2) . ?
Se1 C2 2.055(17) . ?
S2 C6 1.774(18) . ?
S1 C8 1.772(18) . ?
S3 C3 1.75(2) . ?
S4 C4 1.792(18) . ?
N1 C7 1.47(2) . ?
N1 C5 1.49(2) . ?
N1 C9 1.52(2) . ?
N1 C21 1.56(2) . ?
C2 C20 1.44(3) . ?
C2 C16 1.49(3) . ?
C2 C18 1.53(3) . ?
C3 C4 1.34(2) . ?
C3 C19 1.50(2) . ?
C4 C14 1.49(2) . ?
C5 C24 1.49(2) . ?
C6 C8 1.33(2) . ?
C6 C12 1.47(2) . ?
C7 C23 1.52(2) . ?
C8 C10 1.53(2) . ?
C9 C17 1.55(3) . ?
C21 C22 1.49(3) . ?
